data_7025868
loop_
_publ_author_name
'Deng, Zhao-Peng'
'Kang, Wei'
'Huo, Li-Hua'
'Zhao, Hui'
'Gao, Shan'

_publ_section_title
;
 Rare-earth organic frameworks involving three types of architecture tuned
 by the lanthanide contraction effect: hydrothermal syntheses, structures
 and luminescence.
;
_journal_issue 27
_journal_name_full 'Dalton transactions (Cambridge, England : 2003)'
_journal_page_first 6276
_journal_page_last 6284
_journal_paper_doi 10.1039/c0dt00031k
_journal_volume 39
_journal_year 2010
_chemical_formula_moiety 'C7 H8 N3 Nd O8, H2 O'
_chemical_formula_sum 'C7 H10 N3 Nd O9'
_chemical_formula_weight 424.42
_chemical_name_systematic
;
?
;
_space_group_IT_number 15
_symmetry_cell_setting monoclinic
_symmetry_space_group_name_Hall '-C 2yc'
_symmetry_space_group_name_H-M 'C 1 2/c 1'
_atom_sites_solution_hydrogens geom
_atom_sites_solution_primary direct
_atom_sites_solution_secondary difmap
_audit_creation_method SHELXL-97
_cell_angle_alpha 90.00
_cell_angle_beta 105.31(3)
_cell_angle_gamma 90.00
_cell_formula_units_Z 8
_cell_length_a 18.015(4)
_cell_length_b 10.644(2)
_cell_length_c 12.892(3)
_cell_measurement_reflns_used 10121
_cell_measurement_temperature 295(2)
_cell_measurement_theta_max 27.43
_cell_measurement_theta_min 3.28
_cell_volume 2384.3(10)
_computing_cell_refinement RAPID-AUTO
_computing_data_collection 'RAPID-AUTO (Rigaku Corporation, 1998)'
_computing_data_reduction 'CrystalStructure (Rigaku/MSC and Rigaku Corporation, 2002)'
_computing_molecular_graphics SHELXL-97
_computing_publication_material SHELXL-97
_computing_structure_refinement 'SHELXL-97 (Sheldrick, 1997)'
_computing_structure_solution 'SHELXS-97 (Sheldrick, 1990)'
_diffrn_ambient_temperature 295(2)
_diffrn_detector_area_resol_mean 10.000
_diffrn_measured_fraction_theta_full 0.998
_diffrn_measured_fraction_theta_max 0.998
_diffrn_measurement_device_type 'Rigaku RAXIS-RAPID'
_diffrn_measurement_method \w
_diffrn_radiation_monochromator graphite
_diffrn_radiation_source 'fine-focus sealed tube'
_diffrn_radiation_type MoK\a
_diffrn_radiation_wavelength 0.71073
_diffrn_reflns_av_R_equivalents 0.0318
_diffrn_reflns_av_sigmaI/netI 0.0251
_diffrn_reflns_limit_h_max 23
_diffrn_reflns_limit_h_min -22
_diffrn_reflns_limit_k_max 13
_diffrn_reflns_limit_k_min -13
_diffrn_reflns_limit_l_max 15
_diffrn_reflns_limit_l_min -16
_diffrn_reflns_number 11520
_diffrn_reflns_theta_full 27.44
_diffrn_reflns_theta_max 27.44
_diffrn_reflns_theta_min 3.28
_diffrn_standards_decay_% 0
_diffrn_standards_interval_count 0
_diffrn_standards_interval_time 0
_diffrn_standards_number 0
_exptl_absorpt_coefficient_mu 4.408
_exptl_absorpt_correction_T_max 0.5577
_exptl_absorpt_correction_T_min 0.4054
_exptl_absorpt_correction_type multi-scan
_exptl_absorpt_process_details 'ABSCOR (Higashi, 1995)'
_exptl_crystal_colour yellow
_exptl_crystal_density_diffrn 2.365
_exptl_crystal_density_method 'not measured'
_exptl_crystal_description prism
_exptl_crystal_F_000 1640
_exptl_crystal_size_max 0.25
_exptl_crystal_size_mid 0.18
_exptl_crystal_size_min 0.15
_refine_diff_density_max 1.637
_refine_diff_density_min -1.166
_refine_diff_density_rms 0.133
_refine_ls_extinction_method none
_refine_ls_goodness_of_fit_ref 1.130
_refine_ls_hydrogen_treatment mixed
_refine_ls_matrix_type full
_refine_ls_number_parameters 199
_refine_ls_number_reflns 2730
_refine_ls_number_restraints 9
_refine_ls_restrained_S_all 1.129
_refine_ls_R_factor_all 0.0241
_refine_ls_R_factor_gt 0.0215
_refine_ls_shift/su_max 0.002
_refine_ls_shift/su_mean 0.000
_refine_ls_structure_factor_coef Fsqd
_refine_ls_weighting_details 'calc w=1/[\s^2^(Fo^2^)+(0.0231P)^2^+6.9752P] where P=(Fo^2^+2Fc^2^)/3'
_refine_ls_weighting_scheme calc
_refine_ls_wR_factor_gt 0.0509
_refine_ls_wR_factor_ref 0.0572
_reflns_number_gt 2542
_reflns_number_total 2730
_reflns_threshold_expression >2sigma(I)
_cod_data_source_file c0dt00031k.txt
_cod_data_source_block complex3
_cod_depositor_comments
;
The following automatic conversions were performed:

'_symmetry_cell_setting' value 'Monoclinic' changed to 'monoclinic'
according to /home/saulius/struct/CIF-dictionaries/cif_core.dic
dictionary named 'cif_core.dic' version 2.4.2 from 2011-04-26.

Automatic conversion script
Id: cif_fix_values 1891 2012-01-12 08:04:46Z andrius 
;
_cod_original_sg_symbol_H-M 'C 2/c'
_cod_database_code 7025868

loop_
_symmetry_equiv_pos_as_xyz
'x, y, z'
'-x, y, -z+1/2'
'x+1/2, y+1/2, z'
'-x+1/2, y+1/2, -z+1/2'
'-x, -y, -z'
'x, -y, z-1/2'
'-x+1/2, -y+1/2, -z'
'x+1/2, -y+1/2, z-1/2'

loop_
_atom_site_label
_atom_site_type_symbol
_atom_site_fract_x
_atom_site_fract_y
_atom_site_fract_z
_atom_site_U_iso_or_equiv
_atom_site_adp_type
_atom_site_occupancy
_atom_site_symmetry_multiplicity
_atom_site_calc_flag
_atom_site_refinement_flags
Nd1 Nd 0.754358(8) 0.492483(13) 0.706831(11) 0.01527(7) Uani 1 1 d .
O1W O 0.86144(12) 0.3348(2) 0.70092(17) 0.0254(4) Uani 1 1 d D
H1O1 H 0.8442(19) 0.2607(16) 0.687(3) 0.038 Uiso 1 1 d D
H1O2 H 0.8927(17) 0.352(3) 0.665(3) 0.038 Uiso 1 1 d D
O2W O 0.67743(13) 0.6592(2) 0.59256(17) 0.0280(5) Uani 1 1 d D
H2O1 H 0.686(2) 0.7378(12) 0.602(3) 0.042 Uiso 1 1 d D
H2O2 H 0.6429(17) 0.648(3) 0.5341(18) 0.042 Uiso 1 1 d D
O3W O 0.99471(17) 0.3681(3) 0.6197(2) 0.0514(7) Uani 1 1 d D
H3O1 H 1.0404(11) 0.357(5) 0.659(3) 0.077 Uiso 1 1 d D
H3O2 H 0.996(2) 0.374(5) 0.5544(12) 0.077 Uiso 1 1 d D
O1 O 0.71175(11) 0.2807(2) 0.73591(16) 0.0236(4) Uani 1 1 d .
O2 O 0.63046(12) 0.12042(19) 0.70386(17) 0.0246(4) Uani 1 1 d .
O3 O 0.82309(12) 0.5611(2) 0.57041(15) 0.0246(4) Uani 1 1 d .
O4 O 0.81353(12) 0.58182(19) 0.39521(14) 0.0216(4) Uani 1 1 d .
O5 O 0.70488(11) 0.3972(2) 0.52407(15) 0.0213(4) Uani 1 1 d .
O6 O 0.70291(11) 0.40657(19) 0.34971(15) 0.0199(4) Uani 1 1 d .
N1 N 0.60044(13) 0.4471(2) 0.67075(18) 0.0186(5) Uani 1 1 d .
N2 N 0.44655(13) 0.3793(2) 0.59521(19) 0.0227(5) Uani 1 1 d .
N3 N 0.47949(15) 0.1693(3) 0.6071(2) 0.0288(6) Uani 1 1 d .
H3A H 0.4317 0.1513 0.5810 0.035 Uiso 1 1 calc R
H3B H 0.5131 0.1102 0.6235 0.035 Uiso 1 1 calc R
C1 C 0.58018(15) 0.3264(3) 0.6622(2) 0.0162(5) Uani 1 1 d .
C2 C 0.50181(15) 0.2903(3) 0.6224(2) 0.0191(5) Uani 1 1 d .
C3 C 0.46847(19) 0.4985(3) 0.6099(3) 0.0240(7) Uani 1 1 d .
H3 H 0.4309 0.5608 0.5951 0.029 Uiso 1 1 calc R
C4 C 0.54501(17) 0.5342(3) 0.6464(2) 0.0216(6) Uani 1 1 d .
H4 H 0.5578 0.6190 0.6539 0.026 Uiso 1 1 calc R
C5 C 0.64477(15) 0.2359(3) 0.7022(2) 0.0175(5) Uani 1 1 d .
C6 C 0.79488(15) 0.5352(3) 0.4732(2) 0.0166(5) Uani 1 1 d .
C7 C 0.72870(15) 0.4366(3) 0.4473(2) 0.0166(5) Uani 1 1 d .

loop_
_atom_site_aniso_label
_atom_site_aniso_U_11
_atom_site_aniso_U_22
_atom_site_aniso_U_33
_atom_site_aniso_U_23
_atom_site_aniso_U_13
_atom_site_aniso_U_12
Nd1 0.01239(9) 0.02149(10) 0.01174(10) -0.00035(5) 0.00286(6) -0.00127(5)
O1W 0.0214(11) 0.0254(11) 0.0323(12) -0.0018(9) 0.0122(9) -0.0019(8)
O2W 0.0297(11) 0.0181(10) 0.0285(12) 0.0018(8) -0.0058(9) -0.0032(9)
O3W 0.0412(16) 0.073(2) 0.0418(16) -0.0002(15) 0.0146(13) 0.0037(15)
O1 0.0135(9) 0.0302(11) 0.0252(11) 0.0033(8) 0.0015(8) 0.0014(8)
O2 0.0204(10) 0.0219(10) 0.0298(11) 0.0060(8) 0.0034(8) 0.0029(8)
O3 0.0229(10) 0.0367(12) 0.0145(10) -0.0029(8) 0.0052(8) -0.0126(9)
O4 0.0284(11) 0.0253(11) 0.0124(9) -0.0005(7) 0.0078(8) -0.0065(8)
O5 0.0206(10) 0.0295(11) 0.0152(9) -0.0021(8) 0.0071(8) -0.0072(8)
O6 0.0206(10) 0.0251(10) 0.0138(9) -0.0030(7) 0.0042(8) -0.0040(8)
N1 0.0167(11) 0.0198(12) 0.0186(11) 0.0004(9) 0.0033(9) 0.0006(9)
N2 0.0127(11) 0.0332(14) 0.0228(12) 0.0016(10) 0.0053(10) 0.0015(9)
N3 0.0160(12) 0.0265(14) 0.0403(16) 0.0031(11) 0.0007(11) -0.0052(10)
C1 0.0128(12) 0.0212(13) 0.0142(12) 0.0008(9) 0.0027(10) 0.0008(10)
C2 0.0148(12) 0.0246(14) 0.0172(13) 0.0002(10) 0.0033(11) -0.0018(10)
C3 0.0200(15) 0.0292(17) 0.0229(16) 0.0025(10) 0.0062(13) 0.0081(11)
C4 0.0198(14) 0.0217(14) 0.0248(15) -0.0007(11) 0.0083(12) 0.0014(11)
C5 0.0157(13) 0.0241(14) 0.0128(12) 0.0018(10) 0.0043(10) 0.0028(10)
C6 0.0134(12) 0.0197(13) 0.0174(13) -0.0007(10) 0.0054(10) 0.0001(10)
C7 0.0163(13) 0.0164(13) 0.0174(13) -0.0015(10) 0.0051(10) 0.0008(10)

loop_
_atom_type_symbol
_atom_type_description
_atom_type_scat_dispersion_real
_atom_type_scat_dispersion_imag
_atom_type_scat_source
C C 0.0033 0.0016 'International Tables Vol C Tables 4.2.6.8 and 6.1.1.4'
H H 0.0000 0.0000 'International Tables Vol C Tables 4.2.6.8 and 6.1.1.4'
N N 0.0061 0.0033 'International Tables Vol C Tables 4.2.6.8 and 6.1.1.4'
O O 0.0106 0.0060 'International Tables Vol C Tables 4.2.6.8 and 6.1.1.4'
Nd Nd -0.1943 3.0179 'International Tables Vol C Tables 4.2.6.8 and 6.1.1.4'

loop_
_geom_angle_atom_site_label_1
_geom_angle_atom_site_label_2
_geom_angle_atom_site_label_3
_geom_angle
_geom_angle_site_symmetry_1
_geom_angle_site_symmetry_3
O1 Nd1 O2W 127.02(7) . .
O1 Nd1 O2 133.62(7) . 4_656
O2W Nd1 O2 98.61(7) . 4_656
O1 Nd1 O5 73.87(7) . .
O2W Nd1 O5 74.15(7) . .
O2 Nd1 O5 134.56(7) 4_656 .
O1 Nd1 O4 68.34(7) . 6_566
O2W Nd1 O4 145.88(7) . 6_566
O2 Nd1 O4 68.67(7) 4_656 6_566
O5 Nd1 O4 137.58(7) . 6_566
O1 Nd1 O6 95.19(7) . 6_566
O2W Nd1 O6 82.71(7) . 6_566
O2 Nd1 O6 81.43(7) 4_656 6_566
O5 Nd1 O6 139.03(7) . 6_566
O4 Nd1 O6 64.51(6) 6_566 6_566
O1 Nd1 O3 127.52(7) . .
O2W Nd1 O3 71.20(8) . .
O2 Nd1 O3 70.17(7) 4_656 .
O5 Nd1 O3 65.02(6) . .
O4 Nd1 O3 127.41(7) 6_566 .
O6 Nd1 O3 137.27(7) 6_566 .
O1 Nd1 O1W 70.80(7) . .
O2W Nd1 O1W 138.95(8) . .
O2 Nd1 O1W 80.26(7) 4_656 .
O5 Nd1 O1W 77.96(7) . .
O4 Nd1 O1W 72.11(7) 6_566 .
O6 Nd1 O1W 136.50(7) 6_566 .
O3 Nd1 O1W 69.94(7) . .
O1 Nd1 N1 61.08(7) . .
O2W Nd1 N1 69.07(7) . .
O2 Nd1 N1 149.16(7) 4_656 .
O5 Nd1 N1 71.02(7) . .
O4 Nd1 N1 105.19(7) 6_566 .
O6 Nd1 N1 69.27(7) 6_566 .
O3 Nd1 N1 126.74(7) . .
O1W Nd1 N1 127.95(7) . .
Nd1 O1W H1O1 112(2) . .
Nd1 O1W H1O2 119(2) . .
H1O1 O1W H1O2 110.2(17) . .
Nd1 O2W H2O1 125(2) . .
Nd1 O2W H2O2 126(2) . .
H2O1 O2W H2O2 108.7(16) . .
H3O1 O3W H3O2 108.8(17) . .
C5 O1 Nd1 127.36(18) . .
C5 O2 Nd1 113.08(17) . 4_646
C6 O3 Nd1 119.45(17) . .
C6 O4 Nd1 121.32(18) . 6_565
C7 O5 Nd1 119.85(17) . .
C7 O6 Nd1 120.87(17) . 6_565
C1 N1 C4 118.6(3) . .
C1 N1 Nd1 115.38(17) . .
C4 N1 Nd1 125.3(2) . .
C3 N2 C2 117.5(3) . .
C2 N3 H3A 120.0 . .
C2 N3 H3B 120.0 . .
H3A N3 H3B 120.0 . .
N1 C1 C2 121.0(2) . .
N1 C1 C5 115.0(2) . .
C2 C1 C5 123.9(2) . .
N3 C2 N2 117.4(3) . .
N3 C2 C1 122.7(3) . .
N2 C2 C1 119.8(3) . .
N2 C3 C4 122.8(3) . .
N2 C3 H3 118.6 . .
C4 C3 H3 118.6 . .
N1 C4 C3 120.2(3) . .
N1 C4 H4 119.9 . .
C3 C4 H4 119.9 . .
O2 C5 O1 123.1(3) . .
O2 C5 C1 119.5(2) . .
O1 C5 C1 117.4(2) . .
O4 C6 O3 126.6(3) . .
O4 C6 C7 116.8(2) . .
O3 C6 C7 116.6(2) . .
O5 C7 O6 126.3(3) . .
O5 C7 C6 117.4(2) . .
O6 C7 C6 116.3(2) . .

loop_
_geom_bond_atom_site_label_1
_geom_bond_atom_site_label_2
_geom_bond_distance
_geom_bond_site_symmetry_2
Nd1 O1 2.442(2) .
Nd1 O2W 2.483(2) .
Nd1 O2 2.495(2) 4_656
Nd1 O5 2.503(2) .
Nd1 O4 2.5086(19) 6_566
Nd1 O6 2.511(2) 6_566
Nd1 O3 2.512(2) .
Nd1 O1W 2.573(2) .
Nd1 N1 2.731(2) .
O1W H1O1 0.85(3) .
O1W H1O2 0.84(3) .
O2W H2O1 0.85(3) .
O2W H2O2 0.84(3) .
O3W H3O1 0.85(3) .
O3W H3O2 0.85(3) .
O1 C5 1.263(3) .
O2 C5 1.257(3) .
O2 Nd1 2.495(2) 4_646
O3 C6 1.253(3) .
O4 C6 1.244(3) .
O4 Nd1 2.509(2) 6_565
O5 C7 1.250(3) .
O6 C7 1.262(3) .
O6 Nd1 2.5115(19) 6_565
N1 C1 1.331(4) .
N1 C4 1.338(4) .
N2 C3 1.328(4) .
N2 C2 1.352(4) .
N3 C2 1.348(4) .
N3 H3A 0.8600 .
N3 H3B 0.8600 .
C1 C2 1.422(4) .
C1 C5 1.494(4) .
C3 C4 1.387(4) .
C3 H3 0.9300 .
C4 H4 0.9300 .
C6 C7 1.557(4) .

loop_
_geom_hbond_atom_site_label_D
_geom_hbond_atom_site_label_H
_geom_hbond_atom_site_label_A
_geom_hbond_distance_DH
_geom_hbond_distance_HA
_geom_hbond_distance_DA
_geom_hbond_angle_DHA
_geom_hbond_site_symmetry_A
O1W H1O1 O6 0.85(3) 1.98(3) 2.824(3) 176(4) 7_656
O1W H1O2 O3W 0.84(3) 2.08(3) 2.883(4) 161(4) .
O2W H2O1 O4 0.85(3) 1.921(13) 2.763(3) 169(3) 7_666
O2W H2O1 O1 0.85(3) 2.44(3) 2.867(3) 112(2) 4_656
O2W H2O2 N2 0.84(3) 2.01(3) 2.857(3) 174(4) 5_666
O3W H3O1 O1W 0.85(3) 2.18(3) 3.004(4) 162(4) 2_756
O3W H3O2 N3 0.85(3) 2.29(2) 3.105(4) 162(5) 7_656
N3 H3A O3 0.86 2.15 2.964(3) 157.7 3_445
N3 H3B O2 0.86 2.10 2.726(3) 129.4 .
N3 H3B O3W 0.86 2.60 3.218(5) 130.1 3_445

loop_
_geom_torsion_atom_site_label_1
_geom_torsion_atom_site_label_2
_geom_torsion_atom_site_label_3
_geom_torsion_atom_site_label_4
_geom_torsion
_geom_torsion_site_symmetry_1
O2W Nd1 O1 C5 -5.3(3) .
O2 Nd1 O1 C5 162.5(2) 4_656
O5 Nd1 O1 C5 -60.3(2) .
O4 Nd1 O1 C5 139.4(2) 6_566
O6 Nd1 O1 C5 79.4(2) 6_566
O3 Nd1 O1 C5 -99.4(2) .
O1W Nd1 O1 C5 -142.9(2) .
N1 Nd1 O1 C5 16.6(2) .
O1 Nd1 O3 C6 53.5(2) .
O2W Nd1 O3 C6 -69.2(2) .
O2 Nd1 O3 C6 -176.1(2) 4_656
O5 Nd1 O3 C6 11.6(2) .
O4 Nd1 O3 C6 143.6(2) 6_566
O6 Nd1 O3 C6 -124.7(2) 6_566
O1W Nd1 O3 C6 97.3(2) .
N1 Nd1 O3 C6 -25.7(3) .
O1 Nd1 O5 C7 -155.3(2) .
O2W Nd1 O5 C7 67.5(2) .
O2 Nd1 O5 C7 -19.0(2) 4_656
O4 Nd1 O5 C7 -127.7(2) 6_566
O6 Nd1 O5 C7 125.6(2) 6_566
O3 Nd1 O5 C7 -8.7(2) .
O1W Nd1 O5 C7 -82.0(2) .
N1 Nd1 O5 C7 140.4(2) .
O1 Nd1 N1 C1 -15.87(17) .
O2W Nd1 N1 C1 145.5(2) .
O2 Nd1 N1 C1 -143.62(18) 4_656
O5 Nd1 N1 C1 65.76(18) .
O4 Nd1 N1 C1 -69.93(19) 6_566
O6 Nd1 N1 C1 -124.51(19) 6_566
O3 Nd1 N1 C1 101.26(19) .
O1W Nd1 N1 C1 9.0(2) .
O1 Nd1 N1 C4 174.1(2) .
O2W Nd1 N1 C4 -24.5(2) .
O2 Nd1 N1 C4 46.4(3) 4_656
O5 Nd1 N1 C4 -104.3(2) .
O4 Nd1 N1 C4 120.1(2) 6_566
O6 Nd1 N1 C4 65.5(2) 6_566
O3 Nd1 N1 C4 -68.8(2) .
O1W Nd1 N1 C4 -161.0(2) .
C4 N1 C1 C2 3.5(4) .
Nd1 N1 C1 C2 -167.25(19) .
C4 N1 C1 C5 -173.6(2) .
Nd1 N1 C1 C5 15.6(3) .
C3 N2 C2 N3 -179.8(3) .
C3 N2 C2 C1 -1.7(4) .
N1 C1 C2 N3 176.3(3) .
C5 C1 C2 N3 -6.8(4) .
N1 C1 C2 N2 -1.7(4) .
C5 C1 C2 N2 175.2(2) .
C2 N2 C3 C4 3.3(5) .
C1 N1 C4 C3 -2.0(4) .
Nd1 N1 C4 C3 167.7(2) .
N2 C3 C4 N1 -1.5(5) .
Nd1 O2 C5 O1 4.6(3) 4_646
Nd1 O2 C5 C1 -173.44(18) 4_646
Nd1 O1 C5 O2 166.66(19) .
Nd1 O1 C5 C1 -15.3(3) .
N1 C1 C5 O2 175.4(2) .
C2 C1 C5 O2 -1.6(4) .
N1 C1 C5 O1 -2.7(4) .
C2 C1 C5 O1 -179.7(2) .
Nd1 O4 C6 O3 176.6(2) 6_565
Nd1 O4 C6 C7 -4.7(3) 6_565
Nd1 O3 C6 O4 165.4(2) .
Nd1 O3 C6 C7 -13.2(3) .
Nd1 O5 C7 O6 -172.0(2) .
Nd1 O5 C7 C6 6.0(3) .
Nd1 O6 C7 O5 176.2(2) 6_565
Nd1 O6 C7 C6 -1.8(3) 6_565
O4 C6 C7 O5 -173.9(2) .
O3 C6 C7 O5 4.9(4) .
O4 C6 C7 O6 4.3(4) .
O3 C6 C7 O6 -176.9(2) .
